data_4318086
loop_
_publ_author_name
'Hai-Bin Song'
'Zheng-Zhi Zhang'
'Zheng Hui'
'Chi-Ming Che'
'Thomas C. W. Mak'

_publ_section_title
;
 Linear Heterotrinuclear Complexes Derived from an Alkyl Platinum(II)
 Twelve-Membered Macrocycle
;
_journal_name_full 'Inorganic Chemistry'
_journal_page_first 3146
_journal_page_last 3154
_journal_paper_doi 10.1021/ic011293f
_journal_volume 41
_journal_year 2002
_chemical_formula_sum 'C66 H61 Ag2 B2 F8 N5 P4 Pt'
_chemical_formula_weight 1632.53
_chemical_name_systematic
; 
 ? 
;
_space_group_IT_number 2
_symmetry_cell_setting triclinic
_symmetry_space_group_name_Hall '-P 1'
_symmetry_space_group_name_H-M 'P -1'
_atom_sites_solution_hydrogens geom
_atom_sites_solution_primary direct
_atom_sites_solution_secondary difmap
_audit_creation_method SHELXL-97
_cell_angle_alpha 88.4020(10)
_cell_angle_beta 86.6010(10)
_cell_angle_gamma 72.4700(10)
_cell_formula_units_Z 2
_cell_length_a 13.0418(8)
_cell_length_b 16.6166(10)
_cell_length_c 17.0327(10)
_cell_measurement_temperature 293(2)
_cell_volume 3513.4(4)
_computing_structure_refinement 'SHELXL-97 (Sheldrick, 1997)'
_computing_structure_solution 'SHELXS-97 (Sheldrick, 1990)'
_diffrn_ambient_temperature 293(2)
_diffrn_measured_fraction_theta_full 0.978
_diffrn_measured_fraction_theta_max 0.978
_diffrn_radiation_monochromator graphite
_diffrn_radiation_source 'fine-focus sealed tube'
_diffrn_radiation_type MoK\a
_diffrn_radiation_wavelength 0.71073
_diffrn_reflns_av_R_equivalents 0.0341
_diffrn_reflns_av_sigmaI/netI 0.1168
_diffrn_reflns_limit_h_max 17
_diffrn_reflns_limit_h_min -17
_diffrn_reflns_limit_k_max 21
_diffrn_reflns_limit_k_min -16
_diffrn_reflns_limit_l_max 22
_diffrn_reflns_limit_l_min -22
_diffrn_reflns_number 23977
_diffrn_reflns_theta_full 28.04
_diffrn_reflns_theta_max 28.04
_diffrn_reflns_theta_min 1.64
_exptl_absorpt_coefficient_mu 2.691
_exptl_absorpt_correction_T_max 1.000000
_exptl_absorpt_correction_T_min 0.855127
_exptl_absorpt_correction_type SADABS
_exptl_crystal_colour pale-yellow
_exptl_crystal_density_diffrn 1.543
_exptl_crystal_density_method 'not measured'
_exptl_crystal_description prism
_exptl_crystal_F_000 1612
_exptl_crystal_size_max 0.44
_exptl_crystal_size_mid 0.24
_exptl_crystal_size_min 0.22
_refine_diff_density_max 1.575
_refine_diff_density_min -0.807
_refine_diff_density_rms 0.130
_refine_ls_extinction_coef 0.00022(7)
_refine_ls_extinction_expression Fc^*^=kFc[1+0.001xFc^2^\l^3^/sin(2\q)]^-1/4^
_refine_ls_extinction_method SHELXL
_refine_ls_goodness_of_fit_ref 0.913
_refine_ls_hydrogen_treatment mixed
_refine_ls_matrix_type full
_refine_ls_number_parameters 739
_refine_ls_number_reflns 16662
_refine_ls_number_restraints 103
_refine_ls_restrained_S_all 0.922
_refine_ls_R_factor_all 0.1040
_refine_ls_R_factor_gt 0.0504
_refine_ls_shift/su_max 0.001
_refine_ls_shift/su_mean 0.000
_refine_ls_structure_factor_coef Fsqd
_refine_ls_weighting_details 'calc w=1/[\s^2^(Fo^2^)+(0.0600P)^2^+0.0000P] where P=(Fo^2^+2Fc^2^)/3'
_refine_ls_weighting_scheme calc
_refine_ls_wR_factor_gt 0.1233
_refine_ls_wR_factor_ref 0.1400
_reflns_number_gt 9380
_reflns_number_total 16662
_reflns_threshold_expression >2sigma(I)
_cod_data_source_file ic011293f_4.cif
_cod_data_source_block compd5
_cod_depositor_comments
;
The following automatic conversions were performed:

'_symmetry_cell_setting' value 'Triclinic' changed to 'triclinic'
according to the built-in table from CIF Core dictionary named
'cif_core.dic' version 2.4.1 from 2010-06-29.

Automatic conversion script
Id: cif_fix_values 1646 2011-03-28 12:23:43Z adriana 
;
_cod_database_code 4318086

loop_
_symmetry_equiv_pos_as_xyz
'x, y, z'
'-x, -y, -z'

loop_
_atom_site_label
_atom_site_type_symbol
_atom_site_fract_x
_atom_site_fract_y
_atom_site_fract_z
_atom_site_U_iso_or_equiv
_atom_site_adp_type
_atom_site_occupancy
_atom_site_symmetry_multiplicity
_atom_site_calc_flag
_atom_site_refinement_flags
_atom_site_disorder_assembly
_atom_site_disorder_group
Pt1 Pt 0.41776(2) 0.418525(18) 0.398311(16) 0.03668(10) Uani 1 1 d . . .
C1 C 0.5731(6) 0.3905(5) 0.4393(5) 0.061(2) Uani 1 1 d . . .
H1A H 0.5729 0.4281 0.4811 0.091 Uiso 1 1 calc R . .
H1B H 0.6221 0.3973 0.3971 0.091 Uiso 1 1 calc R . .
H1C H 0.5956 0.3334 0.4584 0.091 Uiso 1 1 calc R . .
C2 C 0.4693(7) 0.5081(5) 0.3292(5) 0.058(2) Uani 1 1 d . . .
H2A H 0.4619 0.5572 0.3600 0.087 Uiso 1 1 calc R . .
H2B H 0.4260 0.5238 0.2843 0.087 Uiso 1 1 calc R . .
H2C H 0.5434 0.4840 0.3118 0.087 Uiso 1 1 calc R . .
Ag1 Ag 0.45784(5) 0.29586(4) 0.28005(3) 0.05469(18) Uani 1 1 d . . .
Ag2 Ag 0.46567(6) 0.19039(4) 0.14522(4) 0.0619(2) Uani 1 1 d . . .
P1 P 0.38231(16) 0.31638(12) 0.47993(11) 0.0393(4) Uani 1 1 d . . .
P2 P 0.42263(19) 0.10155(13) 0.24800(12) 0.0521(5) Uani 1 1 d . . .
P3 P 0.25514(15) 0.46909(12) 0.34086(10) 0.0373(4) Uani 1 1 d . . .
P4 P 0.48887(18) 0.31801(13) 0.08802(11) 0.0477(5) Uani 1 1 d . . .
N1 N 0.3683(5) 0.2116(4) 0.3659(3) 0.0415(15) Uani 1 1 d . . .
N2 N 0.3551(5) 0.4089(4) 0.2019(3) 0.0408(14) Uani 1 1 d . . .
C3 C 0.5015(6) 0.2384(5) 0.5219(4) 0.0419(18) Uani 1 1 d . . .
C4 C 0.5618(7) 0.1696(5) 0.4834(5) 0.059(2) Uani 1 1 d . . .
H4A H 0.5409 0.1572 0.4350 0.071 Uiso 1 1 calc R . .
C5 C 0.6548(7) 0.1162(6) 0.5141(6) 0.074(3) Uani 1 1 d . . .
H5A H 0.6973 0.0696 0.4861 0.088 Uiso 1 1 calc R . .
C6 C 0.6820(7) 0.1335(6) 0.5851(6) 0.069(3) Uani 1 1 d . . .
H6A H 0.7424 0.0969 0.6071 0.083 Uiso 1 1 calc R . .
C7 C 0.6248(8) 0.2019(7) 0.6250(6) 0.072(3) Uani 1 1 d . . .
H7A H 0.6458 0.2130 0.6737 0.086 Uiso 1 1 calc R . .
C8 C 0.5325(7) 0.2569(6) 0.5928(5) 0.058(2) Uani 1 1 d . . .
H8A H 0.4929 0.3054 0.6195 0.069 Uiso 1 1 calc R . .
C9 C 0.2998(6) 0.3575(5) 0.5675(4) 0.0450(19) Uani 1 1 d . . .
C10 C 0.2658(7) 0.4432(5) 0.5811(5) 0.056(2) Uani 1 1 d . . .
H10A H 0.2793 0.4798 0.5423 0.067 Uiso 1 1 calc R . .
C11 C 0.2130(8) 0.4754(7) 0.6497(6) 0.077(3) Uani 1 1 d . . .
H11A H 0.1938 0.5333 0.6576 0.092 Uiso 1 1 calc R . .
C12 C 0.1878(8) 0.4263(8) 0.7063(6) 0.084(3) Uani 1 1 d . . .
H12A H 0.1485 0.4501 0.7518 0.100 Uiso 1 1 calc R . .
C13 C 0.2202(7) 0.3405(8) 0.6969(5) 0.073(3) Uani 1 1 d . . .
H13A H 0.2038 0.3060 0.7366 0.087 Uiso 1 1 calc R . .
C14 C 0.2776(7) 0.3045(6) 0.6284(5) 0.059(2) Uani 1 1 d . . .
H14A H 0.3011 0.2462 0.6228 0.071 Uiso 1 1 calc R . .
C15 C 0.3187(6) 0.2435(5) 0.4343(4) 0.0409(18) Uani 1 1 d . . .
C16 C 0.2315(6) 0.2213(5) 0.4677(4) 0.0459(19) Uani 1 1 d . . .
H16A H 0.1964 0.2463 0.5140 0.055 Uiso 1 1 calc R . .
C17 C 0.1976(7) 0.1614(5) 0.4310(5) 0.057(2) Uani 1 1 d . . .
H17A H 0.1376 0.1472 0.4517 0.069 Uiso 1 1 calc R . .
C18 C 0.2514(7) 0.1232(5) 0.3651(5) 0.056(2) Uani 1 1 d . . .
H18A H 0.2317 0.0805 0.3418 0.067 Uiso 1 1 calc R . .
C19 C 0.3369(6) 0.1494(5) 0.3331(4) 0.0458(19) Uani 1 1 d . . .
C20 C 0.5411(7) 0.0311(5) 0.2943(5) 0.054(2) Uani 1 1 d . . .
C21 C 0.5318(8) -0.0105(5) 0.3660(6) 0.071(3) Uani 1 1 d . . .
H21A H 0.4640 -0.0033 0.3903 0.086 Uiso 1 1 calc R . .
C22 C 0.6192(9) -0.0606(6) 0.4002(7) 0.082(3) Uani 1 1 d . . .
H22A H 0.6118 -0.0896 0.4467 0.099 Uiso 1 1 calc R . .
C23 C 0.7191(11) -0.0682(7) 0.3659(7) 0.098(4) Uani 1 1 d . . .
H23A H 0.7794 -0.1013 0.3906 0.118 Uiso 1 1 calc R . .
C24 C 0.7336(9) -0.0287(7) 0.2961(8) 0.110(4) Uani 1 1 d . . .
H24A H 0.8020 -0.0366 0.2725 0.132 Uiso 1 1 calc R . .
C25 C 0.6418(8) 0.0240(6) 0.2615(6) 0.076(3) Uani 1 1 d . . .
H25A H 0.6495 0.0543 0.2160 0.091 Uiso 1 1 calc R . .
C26 C 0.3556(9) 0.0331(6) 0.2081(5) 0.069(3) Uani 1 1 d . . .
C27 C 0.4029(11) -0.0528(6) 0.2010(7) 0.098(4) Uani 1 1 d . . .
H27A H 0.4677 -0.0789 0.2240 0.118 Uiso 1 1 calc R . .
C28 C 0.3536(15) -0.1001(9) 0.1595(8) 0.136(6) Uani 1 1 d . . .
H28A H 0.3851 -0.1581 0.1546 0.163 Uiso 1 1 calc R . .
C29 C 0.2604(17) -0.0620(14) 0.1265(10) 0.156(8) Uani 1 1 d . . .
H29A H 0.2269 -0.0933 0.0985 0.188 Uiso 1 1 calc R . .
C30 C 0.2166(15) 0.0192(12) 0.1338(10) 0.161(8) Uani 1 1 d . . .
H30A H 0.1514 0.0441 0.1110 0.194 Uiso 1 1 calc R . .
C31 C 0.2604(10) 0.0688(8) 0.1724(7) 0.107(4) Uani 1 1 d . . .
H31A H 0.2268 0.1267 0.1749 0.128 Uiso 1 1 calc R . .
C32 C 0.1502(6) 0.4170(5) 0.3514(4) 0.0393(17) Uani 1 1 d . . .
C33 C 0.1356(6) 0.3646(5) 0.2926(5) 0.055(2) Uani 1 1 d . . .
H33A H 0.1777 0.3574 0.2458 0.066 Uiso 1 1 calc R . .
C34 C 0.0566(7) 0.3232(6) 0.3053(6) 0.071(3) Uani 1 1 d . . .
H34A H 0.0452 0.2893 0.2662 0.085 Uiso 1 1 calc R . .
C35 C -0.0035(7) 0.3324(6) 0.3745(6) 0.064(3) Uani 1 1 d . . .
H35A H -0.0546 0.3038 0.3829 0.077 Uiso 1 1 calc R . .
C36 C 0.0111(7) 0.3834(5) 0.4317(5) 0.058(2) Uani 1 1 d . . .
H36A H -0.0313 0.3902 0.4783 0.070 Uiso 1 1 calc R . .
C37 C 0.0889(6) 0.4253(5) 0.4208(4) 0.0449(18) Uani 1 1 d . . .
H37A H 0.0992 0.4588 0.4606 0.054 Uiso 1 1 calc R . .
C38 C 0.1794(6) 0.5763(4) 0.3684(4) 0.0399(17) Uani 1 1 d . . .
C39 C 0.0759(6) 0.6140(5) 0.3463(4) 0.0474(19) Uani 1 1 d . . .
H39A H 0.0422 0.5839 0.3170 0.057 Uiso 1 1 calc R . .
C40 C 0.0214(7) 0.6966(6) 0.3673(5) 0.064(2) Uani 1 1 d . . .
H40A H -0.0479 0.7221 0.3510 0.076 Uiso 1 1 calc R . .
C41 C 0.0698(8) 0.7406(5) 0.4122(6) 0.069(3) Uani 1 1 d . . .
H41A H 0.0332 0.7959 0.4266 0.082 Uiso 1 1 calc R . .
C42 C 0.1720(7) 0.7029(5) 0.4356(5) 0.061(2) Uani 1 1 d . . .
H42A H 0.2046 0.7324 0.4667 0.073 Uiso 1 1 calc R . .
C43 C 0.2260(6) 0.6226(5) 0.4137(4) 0.0460(19) Uani 1 1 d . . .
H43A H 0.2958 0.5980 0.4293 0.055 Uiso 1 1 calc R . .
C44 C 0.2772(6) 0.4744(5) 0.2337(4) 0.0391(17) Uani 1 1 d . . .
C45 C 0.2216(7) 0.5410(5) 0.1872(5) 0.053(2) Uani 1 1 d . . .
H45A H 0.1683 0.5860 0.2099 0.064 Uiso 1 1 calc R . .
C46 C 0.2450(7) 0.5407(6) 0.1072(5) 0.063(2) Uani 1 1 d . . .
H46A H 0.2065 0.5847 0.0756 0.076 Uiso 1 1 calc R . .
C47 C 0.3253(7) 0.4751(5) 0.0751(5) 0.058(2) Uani 1 1 d . . .
H47A H 0.3438 0.4743 0.0214 0.069 Uiso 1 1 calc R . .
C48 C 0.3788(6) 0.4095(5) 0.1238(4) 0.0435(18) Uani 1 1 d . . .
C49 C 0.4810(7) 0.3242(5) -0.0187(4) 0.054(2) Uani 1 1 d . . .
C50 C 0.3948(9) 0.3081(7) -0.0488(6) 0.087(3) Uani 1 1 d . . .
H50A H 0.3445 0.2922 -0.0159 0.105 Uiso 1 1 calc R . .
C51 C 0.3831(11) 0.3160(8) -0.1319(6) 0.108(4) Uani 1 1 d . . .
H51A H 0.3230 0.3079 -0.1532 0.129 Uiso 1 1 calc R . .
C52 C 0.4588(13) 0.3352(8) -0.1790(6) 0.107(4) Uani 1 1 d . . .
H52A H 0.4506 0.3402 -0.2329 0.128 Uiso 1 1 calc R . .
C53 C 0.5461(10) 0.3471(7) -0.1494(6) 0.086(3) Uani 1 1 d . . .
H53A H 0.5984 0.3594 -0.1829 0.103 Uiso 1 1 calc R . .
C54 C 0.5583(8) 0.3412(5) -0.0688(5) 0.064(2) Uani 1 1 d . . .
H54A H 0.6194 0.3488 -0.0487 0.077 Uiso 1 1 calc R . .
C55 C 0.6117(7) 0.3424(6) 0.1062(5) 0.054(2) Uani 1 1 d . . .
C56 C 0.6120(7) 0.4222(6) 0.1269(5) 0.065(2) Uani 1 1 d . . .
H56A H 0.5479 0.4659 0.1324 0.078 Uiso 1 1 calc R . .
C57 C 0.7092(9) 0.4360(8) 0.1395(6) 0.088(3) Uani 1 1 d . . .
H57A H 0.7101 0.4892 0.1541 0.106 Uiso 1 1 calc R . .
C58 C 0.8023(10) 0.3734(10) 0.1308(8) 0.107(4) Uani 1 1 d . . .
H58A H 0.8672 0.3836 0.1387 0.129 Uiso 1 1 calc R . .
C59 C 0.8016(10) 0.2974(10) 0.1111(10) 0.133(6) Uani 1 1 d . . .
H59A H 0.8663 0.2543 0.1057 0.159 Uiso 1 1 calc R . .
C60 C 0.7048(9) 0.2806(7) 0.0981(8) 0.102(4) Uani 1 1 d . . .
H60A H 0.7054 0.2268 0.0839 0.123 Uiso 1 1 calc R . .
N3 N 0.6347(7) 0.2306(6) 0.2879(6) 0.089(3) Uani 1 1 d D . .
C61 C 0.7218(7) 0.2011(7) 0.3029(8) 0.107(4) Uani 1 1 d D . .
C62 C 0.8326(10) 0.1632(11) 0.3269(14) 0.268(13) Uani 1 1 d D . .
H62A H 0.8823 0.1686 0.2847 0.322 Uiso 1 1 calc R . .
H62B H 0.8441 0.1045 0.3393 0.322 Uiso 1 1 calc R . .
H62C H 0.8438 0.1917 0.3724 0.322 Uiso 1 1 calc R . .
N4 N 0.4616(17) 0.1114(12) 0.0316(11) 0.098(6) Uiso 0.50 1 d PD . .
C63 C 0.3989(18) 0.1032(15) -0.0087(13) 0.098(7) Uiso 0.50 1 d PD . .
C64 C 0.308(3) 0.080(3) -0.038(3) 0.21(3) Uiso 0.50 1 d PD . .
N4' N 0.551(2) 0.0754(16) 0.0552(15) 0.137(8) Uiso 0.50 1 d PD . .
C63' C 0.613(3) 0.0099(18) 0.051(2) 0.186(15) Uiso 0.50 1 d PD . .
C64' C 0.659(3) -0.0816(18) 0.064(2) 0.132(13) Uiso 0.50 1 d PD . .
B1 B 0.1419(8) 0.2901(6) 0.0803(6) 0.239(3) Uiso 1 1 d D . .
F1 F 0.2388(8) 0.2691(7) 0.1141(7) 0.239(3) Uiso 1 1 d D . .
F2 F 0.0741(9) 0.2502(7) 0.1167(6) 0.239(3) Uiso 1 1 d D . .
F3 F 0.1574(9) 0.2671(7) 0.0025(6) 0.239(3) Uiso 1 1 d D . .
F4 F 0.0948(9) 0.3756(6) 0.0872(7) 0.239(3) Uiso 1 1 d D . .
B2 B 0.8765(14) 0.0409(11) 0.0923(10) 0.291(7) Uiso 0.50 1 d PD . .
F5 F 0.7675(14) 0.0680(16) 0.0896(15) 0.291(7) Uiso 0.50 1 d PD . .
F6 F 0.905(2) 0.0649(16) 0.1613(12) 0.291(7) Uiso 0.50 1 d PD . .
F7 F 0.923(2) 0.0749(16) 0.0313(13) 0.291(7) Uiso 0.50 1 d PD . .
F8 F 0.913(2) -0.0448(11) 0.0882(15) 0.291(7) Uiso 0.50 1 d PD . .
B3 B 0.0000 0.0000 0.5000 0.123(4) Uiso 1 2 d SD . .
F9 F -0.0363(19) -0.0429(12) 0.4466(10) 0.123(4) Uiso 0.25 1 d PD . .
F10 F -0.0488(16) 0.0842(5) 0.4846(13) 0.123(4) Uiso 0.25 1 d PD . .
F11 F -0.0454(17) -0.0151(15) 0.5718(7) 0.123(4) Uiso 0.25 1 d PD . .
F12 F 0.1066(5) -0.0118(14) 0.5024(14) 0.123(4) Uiso 0.25 1 d PD . .
N5 N 0.955(3) 0.717(2) 0.142(2) 0.213(10) Uiso 0.50 1 d PD . .
C65 C 0.953(3) 0.649(2) 0.137(3) 0.213(10) Uiso 0.50 1 d PD . .
C66 C 0.951(3) 0.566(2) 0.110(2) 0.213(10) Uiso 0.50 1 d PD . .
N6 N 0.180(3) -0.241(2) 0.197(2) 0.241(10) Uiso 0.50 1 d PD . .
C67 C 0.121(4) -0.181(3) 0.224(3) 0.241(10) Uiso 0.50 1 d PD . .
C68 C 0.053(4) -0.098(2) 0.252(3) 0.241(10) Uiso 0.50 1 d PD . .

loop_
_atom_site_aniso_label
_atom_site_aniso_U_11
_atom_site_aniso_U_22
_atom_site_aniso_U_33
_atom_site_aniso_U_23
_atom_site_aniso_U_13
_atom_site_aniso_U_12
Pt1 0.04203(17) 0.03880(17) 0.03187(15) 0.00169(11) -0.00580(11) -0.01560(13)
C1 0.052(5) 0.066(6) 0.070(6) 0.012(5) -0.023(5) -0.022(5)
C2 0.065(6) 0.067(6) 0.052(5) 0.015(4) -0.011(4) -0.035(5)
Ag1 0.0733(5) 0.0474(4) 0.0399(3) -0.0006(3) -0.0043(3) -0.0125(3)
Ag2 0.1023(6) 0.0462(4) 0.0401(4) 0.0021(3) 0.0002(4) -0.0276(4)
P1 0.0463(12) 0.0413(11) 0.0322(10) 0.0021(8) -0.0052(9) -0.0154(9)
P2 0.0742(16) 0.0399(12) 0.0442(12) -0.0010(10) -0.0033(11) -0.0201(11)
P3 0.0415(11) 0.0398(11) 0.0318(10) 0.0017(8) -0.0034(8) -0.0139(9)
P4 0.0604(14) 0.0468(12) 0.0326(10) 0.0019(9) 0.0013(9) -0.0119(11)
N1 0.053(4) 0.033(3) 0.039(4) 0.001(3) -0.008(3) -0.013(3)
N2 0.048(4) 0.046(4) 0.033(3) 0.008(3) -0.007(3) -0.020(3)
C3 0.045(5) 0.044(5) 0.038(4) 0.009(3) -0.006(3) -0.015(4)
C4 0.062(6) 0.052(5) 0.058(6) -0.004(4) -0.010(5) -0.006(5)
C5 0.064(6) 0.058(6) 0.089(8) 0.003(5) -0.018(6) -0.002(5)
C6 0.051(6) 0.065(7) 0.087(8) 0.030(6) -0.022(5) -0.009(5)
C7 0.074(7) 0.089(8) 0.055(6) 0.017(6) -0.025(5) -0.026(6)
C8 0.060(6) 0.065(6) 0.044(5) -0.001(4) -0.005(4) -0.012(5)
C9 0.042(5) 0.059(5) 0.036(4) 0.000(4) -0.004(3) -0.018(4)
C10 0.064(6) 0.056(5) 0.043(5) -0.004(4) -0.006(4) -0.010(4)
C11 0.077(7) 0.078(7) 0.063(7) -0.021(6) -0.010(6) -0.001(6)
C12 0.061(7) 0.129(11) 0.051(6) -0.035(7) 0.009(5) -0.013(7)
C13 0.064(6) 0.129(10) 0.035(5) 0.001(6) 0.003(4) -0.044(7)
C14 0.066(6) 0.082(7) 0.039(5) 0.001(4) -0.009(4) -0.037(5)
C15 0.046(5) 0.043(4) 0.034(4) 0.008(3) -0.011(3) -0.014(4)
C16 0.053(5) 0.044(5) 0.040(4) 0.008(4) -0.007(4) -0.014(4)
C17 0.058(6) 0.056(5) 0.067(6) 0.010(5) -0.006(5) -0.031(5)
C18 0.067(6) 0.046(5) 0.063(6) -0.009(4) -0.001(5) -0.029(5)
C19 0.055(5) 0.038(4) 0.042(4) 0.001(3) -0.007(4) -0.010(4)
C20 0.068(6) 0.040(5) 0.054(5) -0.005(4) 0.003(4) -0.015(4)
C21 0.083(7) 0.049(5) 0.076(7) 0.014(5) 0.000(5) -0.013(5)
C22 0.086(8) 0.059(6) 0.091(8) 0.023(6) -0.014(7) -0.007(6)
C23 0.106(10) 0.067(7) 0.105(10) 0.031(7) -0.017(8) -0.002(7)
C24 0.066(8) 0.089(9) 0.155(13) 0.007(9) 0.001(8) 0.007(7)
C25 0.078(7) 0.075(7) 0.069(7) 0.002(5) 0.018(6) -0.018(6)
C26 0.106(8) 0.054(6) 0.057(6) -0.011(5) -0.004(5) -0.038(6)
C27 0.159(12) 0.053(7) 0.094(8) -0.011(6) -0.017(8) -0.048(7)
C28 0.224(19) 0.083(10) 0.117(12) -0.026(8) -0.024(12) -0.067(12)
C29 0.21(2) 0.172(19) 0.137(14) -0.012(14) -0.055(14) -0.120(18)
C30 0.194(18) 0.136(14) 0.175(16) -0.012(13) -0.109(14) -0.062(14)
C31 0.108(10) 0.091(9) 0.129(11) -0.021(8) -0.042(8) -0.033(8)
C32 0.040(4) 0.045(4) 0.037(4) 0.003(3) -0.007(3) -0.017(3)
C33 0.054(5) 0.058(5) 0.054(5) -0.008(4) -0.001(4) -0.020(4)
C34 0.069(6) 0.073(7) 0.084(7) -0.011(5) -0.012(6) -0.039(6)
C35 0.049(5) 0.066(6) 0.090(7) 0.003(5) 0.001(5) -0.037(5)
C36 0.055(5) 0.058(6) 0.060(6) 0.005(4) 0.013(4) -0.019(5)
C37 0.051(5) 0.044(5) 0.041(4) 0.000(3) -0.004(4) -0.017(4)
C38 0.045(4) 0.032(4) 0.045(4) -0.001(3) -0.005(3) -0.014(3)
C39 0.047(5) 0.045(5) 0.049(5) -0.004(4) -0.001(4) -0.011(4)
C40 0.053(6) 0.066(6) 0.068(6) 0.009(5) -0.003(5) -0.012(5)
C41 0.074(7) 0.035(5) 0.091(7) -0.004(5) 0.010(6) -0.010(5)
C42 0.063(6) 0.053(6) 0.070(6) -0.005(5) -0.003(5) -0.024(5)
C43 0.047(5) 0.047(5) 0.048(5) 0.002(4) -0.007(4) -0.019(4)
C44 0.040(4) 0.043(4) 0.036(4) 0.009(3) -0.007(3) -0.015(4)
C45 0.063(6) 0.044(5) 0.047(5) 0.002(4) -0.003(4) -0.007(4)
C46 0.067(6) 0.058(6) 0.049(5) 0.020(4) -0.004(4) 0.002(5)
C47 0.067(6) 0.066(6) 0.038(5) 0.014(4) -0.007(4) -0.017(5)
C48 0.054(5) 0.053(5) 0.030(4) 0.004(3) -0.009(3) -0.024(4)
C49 0.071(6) 0.054(5) 0.034(4) -0.005(4) -0.002(4) -0.011(5)
C50 0.096(8) 0.113(9) 0.052(6) 0.002(6) -0.003(6) -0.031(7)
C51 0.121(11) 0.139(11) 0.052(7) -0.012(7) -0.029(7) -0.018(9)
C52 0.179(15) 0.099(9) 0.033(6) 0.002(6) 0.015(7) -0.030(10)
C53 0.120(10) 0.080(8) 0.055(7) 0.007(6) 0.015(6) -0.030(7)
C54 0.088(7) 0.058(6) 0.046(5) -0.001(4) 0.018(5) -0.024(5)
C55 0.056(5) 0.053(5) 0.047(5) 0.005(4) 0.005(4) -0.011(4)
C56 0.064(6) 0.069(6) 0.060(6) 0.000(5) 0.003(5) -0.018(5)
C57 0.074(8) 0.111(9) 0.094(8) 0.005(7) -0.012(7) -0.048(8)
C58 0.058(8) 0.134(12) 0.138(12) 0.020(10) -0.017(7) -0.040(9)
C59 0.059(8) 0.113(12) 0.206(17) 0.011(12) 0.013(9) -0.001(8)
C60 0.070(8) 0.075(8) 0.151(12) -0.014(8) 0.005(8) -0.007(7)
N3 0.072(6) 0.090(7) 0.099(7) -0.008(5) -0.020(6) -0.009(5)
C61 0.096(10) 0.100(10) 0.123(11) -0.028(8) -0.011(9) -0.024(8)
C62 0.121(15) 0.21(2) 0.45(4) -0.10(2) -0.12(2) 0.014(14)

loop_
_atom_type_symbol
_atom_type_description
_atom_type_scat_dispersion_real
_atom_type_scat_dispersion_imag
_atom_type_scat_source
C C 0.0033 0.0016 'International Tables Vol C Tables 4.2.6.8 and 6.1.1.4'
H H 0.0000 0.0000 'International Tables Vol C Tables 4.2.6.8 and 6.1.1.4'
B B 0.0013 0.0007 'International Tables Vol C Tables 4.2.6.8 and 6.1.1.4'
N N 0.0061 0.0033 'International Tables Vol C Tables 4.2.6.8 and 6.1.1.4'
F F 0.0171 0.0103 'International Tables Vol C Tables 4.2.6.8 and 6.1.1.4'
P P 0.1023 0.0942 'International Tables Vol C Tables 4.2.6.8 and 6.1.1.4'
Ag Ag -0.8971 1.1015 'International Tables Vol C Tables 4.2.6.8 and 6.1.1.4'
Pt Pt -1.7033 8.3905 'International Tables Vol C Tables 4.2.6.8 and 6.1.1.4'

loop_
_geom_angle_atom_site_label_1
_geom_angle_atom_site_label_2
_geom_angle_atom_site_label_3
_geom_angle
_geom_angle_site_symmetry_1
_geom_angle_site_symmetry_3
_geom_angle_publ_flag
C1 Pt1 C2 82.3(3) . . ?
C1 Pt1 P3 169.5(2) . . ?
C2 Pt1 P3 87.2(2) . . ?
C1 Pt1 P1 90.6(2) . . ?
C2 Pt1 P1 172.9(2) . . ?
P3 Pt1 P1 99.88(6) . . ?
C1 Pt1 Ag1 99.3(3) . . ?
C2 Pt1 Ag1 96.0(2) . . ?
P3 Pt1 Ag1 82.77(5) . . ?
P1 Pt1 Ag1 85.15(5) . . ?
N3 Ag1 N2 134.0(3) . . ?
N3 Ag1 N1 104.9(3) . . ?
N2 Ag1 N1 120.67(19) . . ?
N3 Ag1 Pt1 102.3(2) . . ?
N2 Ag1 Pt1 84.52(15) . . ?
N1 Ag1 Pt1 89.78(14) . . ?
N3 Ag1 Ag2 87.1(2) . . ?
N2 Ag1 Ag2 85.75(15) . . ?
N1 Ag1 Ag2 92.12(14) . . ?
Pt1 Ag1 Ag2 169.63(3) . . ?
N4 Ag2 P4 101.9(4) . . ?
N4 Ag2 P2 101.1(4) . . ?
P4 Ag2 P2 156.15(8) . . ?
N4 Ag2 N4' 29.5(6) . . ?
P4 Ag2 N4' 108.1(6) . . ?
P2 Ag2 N4' 95.1(6) . . ?
N4 Ag2 Ag1 176.0(5) . . ?
P4 Ag2 Ag1 76.10(5) . . ?
P2 Ag2 Ag1 80.60(6) . . ?
N4' Ag2 Ag1 154.3(6) . . ?
C9 P1 C3 102.0(3) . . ?
C9 P1 C15 106.5(3) . . ?
C3 P1 C15 100.3(3) . . ?
C9 P1 Pt1 114.0(3) . . ?
C3 P1 Pt1 116.1(2) . . ?
C15 P1 Pt1 116.2(2) . . ?
C26 P2 C19 104.7(4) . . ?
C26 P2 C20 105.5(4) . . ?
C19 P2 C20 102.1(4) . . ?
C26 P2 Ag2 109.8(3) . . ?
C19 P2 Ag2 119.6(2) . . ?
C20 P2 Ag2 113.9(3) . . ?
C38 P3 C32 101.0(3) . . ?
C38 P3 C44 104.4(3) . . ?
C32 P3 C44 102.3(3) . . ?
C38 P3 Pt1 114.1(2) . . ?
C32 P3 Pt1 123.1(2) . . ?
C44 P3 Pt1 109.9(2) . . ?
C55 P4 C49 104.7(4) . . ?
C55 P4 C48 105.4(4) . . ?
C49 P4 C48 104.2(3) . . ?
C55 P4 Ag2 117.7(3) . . ?
C49 P4 Ag2 113.8(3) . . ?
C48 P4 Ag2 109.9(2) . . ?
C15 N1 C19 117.5(6) . . ?
C15 N1 Ag1 119.7(4) . . ?
C19 N1 Ag1 118.8(5) . . ?
C44 N2 C48 118.8(6) . . ?
C44 N2 Ag1 122.0(4) . . ?
C48 N2 Ag1 119.1(5) . . ?
C4 C3 C8 119.2(7) . . ?
C4 C3 P1 123.2(6) . . ?
C8 C3 P1 117.4(6) . . ?
C3 C4 C5 121.5(8) . . ?
C6 C5 C4 118.5(10) . . ?
C7 C6 C5 121.9(9) . . ?
C6 C7 C8 119.5(9) . . ?
C3 C8 C7 119.4(9) . . ?
C10 C9 C14 117.1(8) . . ?
C10 C9 P1 120.1(6) . . ?
C14 C9 P1 122.5(7) . . ?
C11 C10 C9 121.5(9) . . ?
C12 C11 C10 121.9(10) . . ?
C11 C12 C13 119.4(10) . . ?
C12 C13 C14 120.6(9) . . ?
C13 C14 C9 119.4(9) . . ?
N1 C15 C16 122.3(7) . . ?
N1 C15 P1 113.1(5) . . ?
C16 C15 P1 124.5(6) . . ?
C17 C16 C15 118.8(8) . . ?
C18 C17 C16 120.2(8) . . ?
C17 C18 C19 118.4(8) . . ?
N1 C19 C18 122.4(7) . . ?
N1 C19 P2 113.1(5) . . ?
C18 C19 P2 124.4(6) . . ?
C25 C20 C21 118.6(9) . . ?
C25 C20 P2 119.4(7) . . ?
C21 C20 P2 121.7(7) . . ?
C22 C21 C20 121.3(10) . . ?
C21 C22 C23 119.1(10) . . ?
C22 C23 C24 122.4(11) . . ?
C23 C24 C25 117.8(11) . . ?
C20 C25 C24 120.6(10) . . ?
C31 C26 C27 117.9(10) . . ?
C31 C26 P2 118.6(8) . . ?
C27 C26 P2 122.8(9) . . ?
C26 C27 C28 119.8(12) . . ?
C29 C28 C27 119.6(15) . . ?
C30 C29 C28 119.8(16) . . ?
C29 C30 C31 123.7(17) . . ?
C30 C31 C26 119.1(13) . . ?
C37 C32 C33 119.5(6) . . ?
C37 C32 P3 118.7(5) . . ?
C33 C32 P3 121.6(6) . . ?
C32 C33 C34 119.2(8) . . ?
C35 C34 C33 120.4(8) . . ?
C34 C35 C36 120.2(7) . . ?
C35 C36 C37 120.7(8) . . ?
C32 C37 C36 120.0(7) . . ?
C39 C38 C43 118.1(7) . . ?
C39 C38 P3 122.3(5) . . ?
C43 C38 P3 119.6(6) . . ?
C38 C39 C40 120.5(7) . . ?
C41 C40 C39 120.0(8) . . ?
C42 C41 C40 119.8(8) . . ?
C43 C42 C41 120.1(8) . . ?
C42 C43 C38 121.5(7) . . ?
N2 C44 C45 120.8(7) . . ?
N2 C44 P3 115.2(5) . . ?
C45 C44 P3 124.0(6) . . ?
C46 C45 C44 120.2(8) . . ?
C47 C46 C45 119.1(7) . . ?
C46 C47 C48 118.8(8) . . ?
N2 C48 C47 122.3(8) . . ?
N2 C48 P4 114.7(5) . . ?
C47 C48 P4 123.0(6) . . ?
C50 C49 C54 119.5(8) . . ?
C50 C49 P4 117.0(7) . . ?
C54 C49 P4 123.5(7) . . ?
C49 C50 C51 118.7(10) . . ?
C52 C51 C50 120.0(11) . . ?
C53 C52 C51 121.0(10) . . ?
C52 C53 C54 120.0(10) . . ?
C49 C54 C53 120.6(10) . . ?
C60 C55 C56 119.6(9) . . ?
C60 C55 P4 118.0(8) . . ?
C56 C55 P4 122.4(7) . . ?
C55 C56 C57 119.0(10) . . ?
C58 C57 C56 120.8(12) . . ?
C59 C58 C57 120.0(11) . . ?
C58 C59 C60 121.1(13) . . ?
C55 C60 C59 119.6(12) . . ?
C61 N3 Ag1 170.0(11) . . ?
N3 C61 C62 176.9(17) . . ?
C63 N4 N4' 142(3) . . ?
C63 N4 Ag2 138(2) . . ?
N4' N4 Ag2 77.7(16) . . ?
N4 C63 C64' 169(3) . 2_655 ?
N4 C63 C64 162(3) . . ?
C64' C63 C64 24(3) 2_655 . ?
C64' C64 C63 68(3) 2_655 . ?
C64' C64 C63' 72(6) 2_655 2_655 ?
C63 C64 C63' 87(3) . 2_655 ?
C63' N4' N4 138(4) . . ?
C63' N4' Ag2 143(3) . . ?
N4 N4' Ag2 72.8(16) . . ?
N4' C63' C64' 159(5) . . ?
N4' C63' C64 174(4) . 2_655 ?
C64' C63' C64 23(3) . 2_655 ?
C64 C64' C63 88(5) 2_655 2_655 ?
C64 C64' C63' 85(6) 2_655 . ?
C63 C64' C63' 94(3) 2_655 . ?
F1 B1 F2 111.7(8) . . ?
F1 B1 F4 108.4(8) . . ?
F2 B1 F4 108.3(8) . . ?
F1 B1 F3 109.5(8) . . ?
F2 B1 F3 108.3(8) . . ?
F4 B1 F3 110.8(8) . . ?
F5 B2 F8 110.2(10) . . ?
F5 B2 F6 109.5(10) . . ?
F8 B2 F6 108.5(9) . . ?
F5 B2 F7 110.2(10) . . ?
F8 B2 F7 109.2(10) . . ?
F6 B2 F7 109.2(10) . . ?
F12 B3 F12 180.000(1) 2_556 . ?
F12 B3 F9 119.3(9) 2_556 2_556 ?
F12 B3 F9 60.7(9) . 2_556 ?
F12 B3 F9 60.7(9) 2_556 . ?
F12 B3 F9 119.3(9) . . ?
F9 B3 F9 180.0(13) 2_556 . ?
F12 B3 F11 112.2(9) 2_556 2_556 ?
F12 B3 F11 67.8(9) . 2_556 ?
F9 B3 F11 105.8(8) 2_556 2_556 ?
F9 B3 F11 74.2(8) . 2_556 ?
F12 B3 F11 67.7(9) 2_556 . ?
F12 B3 F11 112.2(9) . . ?
F9 B3 F11 74.2(8) 2_556 . ?
F9 B3 F11 105.8(8) . . ?
F11 B3 F11 180.0(19) 2_556 . ?
F12 B3 F10 107.8(8) 2_556 2_556 ?
F12 B3 F10 72.2(8) . 2_556 ?
F9 B3 F10 105.8(8) 2_556 2_556 ?
F9 B3 F10 74.2(8) . 2_556 ?
F11 B3 F10 104.8(8) 2_556 2_556 ?
F11 B3 F10 75.2(8) . 2_556 ?
F12 B3 F10 72.2(8) 2_556 . ?
F12 B3 F10 107.8(8) . . ?
F9 B3 F10 74.2(8) 2_556 . ?
F9 B3 F10 105.8(8) . . ?
F11 B3 F10 75.2(8) 2_556 . ?
F11 B3 F10 104.8(8) . . ?
F10 B3 F10 180.000(3) 2_556 . ?
B3 F9 F12 59.2(5) . 2_556 ?
B3 F9 F11 53.4(5) . 2_556 ?
F12 F9 F11 96.6(9) 2_556 2_556 ?
B3 F9 F10 53.3(5) . 2_556 ?
F12 F9 F10 93.1(9) 2_556 2_556 ?
F11 F9 F10 82.7(8) 2_556 2_556 ?
B3 F10 F12 53.0(5) . 2_556 ?
B3 F10 F9 52.4(5) . 2_556 ?
F12 F10 F9 91.7(8) 2_556 2_556 ?
B3 F10 F11 52.4(5) . 2_556 ?
F12 F10 F11 86.9(8) 2_556 2_556 ?
F9 F10 F11 81.9(8) 2_556 2_556 ?
B3 F11 F12 55.2(5) . 2_556 ?
B3 F11 F9 52.5(4) . 2_556 ?
F12 F11 F9 94.9(8) 2_556 2_556 ?
B3 F11 F10 52.4(5) . 2_556 ?
F12 F11 F10 86.8(8) 2_556 2_556 ?
F9 F11 F10 81.9(8) 2_556 2_556 ?
B3 F12 F9 60.2(5) . 2_556 ?
B3 F12 F11 57.1(5) . 2_556 ?
F9 F12 F11 98.2(10) 2_556 2_556 ?
B3 F12 F10 54.8(5) . 2_556 ?
F9 F12 F10 94.2(10) 2_556 2_556 ?
F11 F12 F10 88.6(9) 2_556 2_556 ?
N5 C65 C66 166(6) . . ?
N6 C67 C68 172(7) . . ?

loop_
_geom_bond_atom_site_label_1
_geom_bond_atom_site_label_2
_geom_bond_distance
_geom_bond_site_symmetry_2
_geom_bond_publ_flag
Pt1 C1 2.096(7) . ?
Pt1 C2 2.113(7) . ?
Pt1 P3 2.2996(18) . ?
Pt1 P1 2.3005(18) . ?
Pt1 Ag1 2.8190(7) . ?
Ag1 N3 2.244(8) . ?
Ag1 N2 2.377(6) . ?
Ag1 N1 2.476(6) . ?
Ag1 Ag2 2.9061(9) . ?
Ag2 N4 2.381(19) . ?
Ag2 P4 2.403(2) . ?
Ag2 P2 2.408(2) . ?
Ag2 N4' 2.43(3) . ?
P1 C9 1.809(8) . ?
P1 C3 1.863(7) . ?
P1 C15 1.869(7) . ?
P2 C26 1.798(9) . ?
P2 C19 1.823(8) . ?
P2 C20 1.838(8) . ?
P3 C38 1.817(7) . ?
P3 C32 1.826(7) . ?
P3 C44 1.835(7) . ?
P4 C55 1.812(8) . ?
P4 C49 1.825(8) . ?
P4 C48 1.838(8) . ?
N1 C15 1.340(9) . ?
N1 C19 1.365(8) . ?
N2 C44 1.346(9) . ?
N2 C48 1.348(8) . ?
C3 C4 1.340(11) . ?
C3 C8 1.369(10) . ?
C4 C5 1.391(11) . ?
C5 C6 1.342(13) . ?
C6 C7 1.335(13) . ?
C7 C8 1.404(11) . ?
C9 C10 1.379(11) . ?
C9 C14 1.414(10) . ?
C10 C11 1.359(12) . ?
C11 C12 1.335(13) . ?
C12 C13 1.369(14) . ?
C13 C14 1.396(12) . ?
C15 C16 1.384(10) . ?
C16 C17 1.382(10) . ?
C17 C18 1.354(11) . ?
C18 C19 1.392(11) . ?
C20 C25 1.369(12) . ?
C20 C21 1.404(11) . ?
C21 C22 1.346(12) . ?
C22 C23 1.367(14) . ?
C23 C24 1.372(15) . ?
C24 C25 1.404(13) . ?
C26 C31 1.375(13) . ?
C26 C27 1.379(13) . ?
C27 C28 1.386(15) . ?
C28 C29 1.34(2) . ?
C29 C30 1.30(2) . ?
C30 C31 1.340(16) . ?
C32 C37 1.374(10) . ?
C32 C33 1.402(10) . ?
C33 C34 1.406(10) . ?
C34 C35 1.363(12) . ?
C35 C36 1.366(12) . ?
C36 C37 1.394(10) . ?
C38 C39 1.376(10) . ?
C38 C43 1.387(9) . ?
C39 C40 1.388(11) . ?
C40 C41 1.373(11) . ?
C41 C42 1.370(11) . ?
C42 C43 1.360(11) . ?
C44 C45 1.383(9) . ?
C45 C46 1.378(11) . ?
C46 C47 1.365(12) . ?
C47 C48 1.387(10) . ?
C49 C50 1.363(12) . ?
C49 C54 1.370(11) . ?
C50 C51 1.431(13) . ?
C51 C52 1.343(16) . ?
C52 C53 1.340(15) . ?
C53 C54 1.389(12) . ?
C55 C60 1.335(13) . ?
C55 C56 1.383(12) . ?
C56 C57 1.384(12) . ?
C57 C58 1.343(16) . ?
C58 C59 1.317(17) . ?
C59 C60 1.404(16) . ?
N3 C61 1.135(5) . ?
C61 C62 1.469(5) . ?
N4 C63 1.139(5) . ?
N4 N4' 1.23(3) . ?
C63 C64' 1.37(3) 2_655 ?
C63 C64 1.471(5) . ?
C64 C64' 0.60(7) 2_655 ?
C64 C63' 1.55(6) 2_655 ?
N4' C63' 1.142(5) . ?
C63' C64' 1.473(5) . ?
C63' C64 1.55(6) 2_655 ?
C64' C64 0.60(7) 2_655 ?
C64' C63 1.37(3) 2_655 ?
B1 F1 1.364(5) . ?
B1 F2 1.368(5) . ?
B1 F4 1.373(5) . ?
B1 F3 1.375(5) . ?
B2 F5 1.360(5) . ?
B2 F8 1.361(5) . ?
B2 F6 1.361(5) . ?
B2 F7 1.362(5) . ?
B3 F12 1.347(5) 2_556 ?
B3 F12 1.347(5) . ?
B3 F9 1.360(5) 2_556 ?
B3 F9 1.360(5) . ?
B3 F11 1.376(5) 2_556 ?
B3 F11 1.376(5) . ?
B3 F10 1.377(5) 2_556 ?
B3 F10 1.377(5) . ?
F9 F12 1.367(19) 2_556 ?
F9 F11 1.650(17) 2_556 ?
F9 F10 1.652(17) 2_556 ?
F10 F12 1.605(17) 2_556 ?
F10 F9 1.652(17) 2_556 ?
F10 F11 1.680(17) 2_556 ?
F11 F12 1.518(18) 2_556 ?
F11 F9 1.650(17) 2_556 ?
F11 F10 1.680(17) 2_556 ?
F12 F9 1.367(19) 2_556 ?
F12 F11 1.518(18) 2_556 ?
F12 F10 1.605(17) 2_556 ?
N5 C65 1.146(5) . ?
C65 C66 1.473(5) . ?
N6 C67 1.144(5) . ?
C67 C68 1.475(5) . ?
